data_8101595
loop_
_publ_author_name
'Robert, Fr\'ed\'eric'
'Gimbert, Yves'
'Averbuch, Marie-Th\'er\`ese'
'Durif, Andr\'e'
'Greene, Andrew'

_publ_section_title
;
 Crystal structure of (S)-1-[bis(diphenylphosphino)amino]-2-(methoxymethyl)
 pyrrolidine, C~30~H~32~N~2~OP~2~
;
_journal_coden_ASTM ZKNSFT
_journal_issue 4
_journal_name_full
;
 Zeitschrift f\"ur Kristallographie - New Crystal Structures
;
_journal_page_first 581
_journal_page_last 582
_journal_paper_doi 10.1515/ncrs-1999-0490
_journal_volume 214
_journal_year 1999
_chemical_formula_moiety 'C30 H32 N2 O1 P2'
_chemical_formula_sum 'C30 H32 N2 O P2'
_chemical_formula_weight 498.54
_chemical_melting_point 459
_space_group_crystal_system monoclinic
_space_group_IT_number 4
_space_group_name_Hall 'P 2yb'
_space_group_name_H-M_alt 'P 1 21 1'
_cell_angle_alpha 90
_cell_angle_beta 110.24(3)
_cell_angle_gamma 90
_cell_formula_units_Z 2
_cell_length_a 9.405(3)
_cell_length_b 14.531(3)
_cell_length_c 10.578(4)
_cell_measurement_temperature 293
_cell_volume 1356.4(7)
_diffrn_ambient_temperature 293
_exptl_crystal_colour colorless
_exptl_crystal_density_diffrn 1.221
_refine_ls_R_factor_gt 0.0409
_refine_ls_wR_factor_gt 0.0287
_cod_depositor_comments
;
 Adding additional information after consulting the original publication.

 Antanas Vaitkus,
 2018-08-13
;
_cod_original_sg_symbol_H-M 'P 21'
_cod_original_formula_sum 'C30 H32 N2 O1 P2 '
_cod_database_code 8101595

loop_
_space_group_symop_id
_space_group_symop_operation_xyz
1 x,y,z
2 -x,1/2+y,-z

loop_
_atom_site_aniso_label
_atom_site_aniso_U_11
_atom_site_aniso_U_22
_atom_site_aniso_U_33
_atom_site_aniso_U_12
_atom_site_aniso_U_13
_atom_site_aniso_U_23
P1 0.0441(3) 0.0391(3) 0.0476(3) -0.0013(3) 0.0108(2) 0.0038(3)
P2 0.0406(2) 0.0449(3) 0.0394(2) -0.0046(3) 0.0090(2) 0.0021(3)
O1 0.0853(9) 0.066(1) 0.0687(8) 0.0117(9) 0.0452(7) 0.0015(8)
N1 0.0358(8) 0.0395(9) 0.0402(8) 0.0009(7) 0.0080(6) 0.0029(7)
N2 0.0367(8) 0.0479(9) 0.0349(8) -0.0030(8) 0.0090(6) -0.0023(8)
C1 0.044(1) 0.039(1) 0.055(1) -0.006(1) 0.0102(9) -0.005(1)
C2 0.058(1) 0.052(1) 0.064(1) -0.002(1) 0.022(1) -0.010(1)
C3 0.082(1) 0.066(2) 0.085(2) -0.011(1) 0.043(1) -0.018(1)
C4 0.072(2) 0.070(2) 0.114(2) -0.007(1) 0.046(1) -0.037(2)
C5 0.057(1) 0.054(1) 0.116(2) 0.001(1) 0.026(1) -0.017(1)
C6 0.052(1) 0.048(1) 0.087(2) -0.001(1) 0.020(1) -0.004(1)
C7 0.047(1) 0.044(1) 0.043(1) 0.009(1) 0.0114(8) 0.0090(9)
C8 0.055(1) 0.057(1) 0.050(1) 0.003(1) 0.0159(9) 0.011(1)
C9 0.077(2) 0.085(2) 0.045(1) 0.007(1) 0.019(1) 0.008(1)
C10 0.065(1) 0.088(2) 0.045(1) -0.003(1) -0.002(1) -0.001(1)
C11 0.049(1) 0.072(2) 0.054(1) -0.006(1) 0.003(1) 0.000(1)
C12 0.046(1) 0.060(1) 0.044(1) -0.001(1) 0.0100(9) 0.006(1)
C13 0.048(1) 0.043(1) 0.041(1) -0.013(1) 0.0095(9) -0.0019(9)
C14 0.091(2) 0.050(1) 0.039(1) -0.001(1) 0.014(1) -0.001(1)
C15 0.105(2) 0.067(2) 0.039(1) -0.004(2) 0.018(1) -0.008(1)
C16 0.096(2) 0.051(1) 0.058(1) -0.005(1) 0.022(1) -0.016(1)
C17 0.122(2) 0.043(1) 0.059(1) 0.000(1) 0.021(1) -0.002(1)
C18 0.103(2) 0.047(1) 0.041(1) -0.004(1) 0.022(1) 0.002(1)
C19 0.046(1) 0.039(1) 0.0378(9) -0.0039(9) 0.0125(8) 0.0002(9)
C20 0.050(1) 0.061(1) 0.052(1) 0.005(1) 0.0214(8) 0.009(1)
C21 0.074(1) 0.087(2) 0.048(1) 0.005(1) 0.0314(9) 0.000(1)
C22 0.081(2) 0.067(2) 0.043(1) -0.005(1) 0.017(1) 0.004(1)
C23 0.051(1) 0.055(1) 0.053(1) 0.006(1) 0.004(1) 0.007(1)
C24 0.054(1) 0.049(1) 0.046(1) 0.003(1) 0.0200(9) 0.001(1)
C25 0.050(1) 0.066(1) 0.036(1) -0.014(1) 0.0076(8) -0.010(1)
C26 0.054(1) 0.094(2) 0.067(1) -0.026(1) 0.019(1) -0.018(1)
C27 0.066(1) 0.069(2) 0.068(1) -0.017(1) 0.035(1) 0.000(1)
C28 0.048(1) 0.048(1) 0.0337(9) 0.001(1) 0.0132(8) 0.0041(9)
C29 0.056(1) 0.059(1) 0.052(1) 0.009(1) 0.0251(8) 0.008(1)
C30 0.132(2) 0.081(2) 0.107(2) 0.023(2) 0.072(1) -0.002(2)

loop_
_atom_site_label
_atom_site_type_symbol
_atom_site_fract_x
_atom_site_fract_y
_atom_site_fract_z
_atom_site_U_iso_or_equiv
_atom_site_occupancy
_atom_site_refinement_flags
_atom_site_thermal_displace_type
_atom_site_calc_flag
P1 P 0.80160(6) 0.8184 0.18406(5) 0.0449(1) 1 . Uani d
P2 P 0.77587(5) 0.63412(5) 0.30974(5) 0.0429(1) 1 . Uani d
O1 O 1.2494(2) 0.6165(1) 0.1212(1) 0.0685(5) 1 . Uani d
N1 N 0.8796(2) 0.7205(1) 0.2726(1) 0.0398(4) 1 . Uani d
N2 N 1.0424(2) 0.7153(1) 0.3251(1) 0.0407(4) 1 . Uani d
C1 C 0.6920(2) 0.8700(1) 0.2797(2) 0.0479(6) 1 . Uani d
C2 C 0.7418(2) 0.8636(2) 0.4186(2) 0.0579(6) 1 . Uani d
C3 C 0.6761(3) 0.9153(2) 0.4940(2) 0.0736(8) 1 . Uani d
C4 C 0.5575(3) 0.9735(2) 0.4287(3) 0.0815(8) 1 . Uani d
C5 C 0.5066(3) 0.9806(2) 0.2918(3) 0.0769(8) 1 . Uani d
C6 C 0.5732(2) 0.9297(2) 0.2163(2) 0.0636(7) 1 . Uani d
C7 C 0.6512(2) 0.7776(1) 0.0331(2) 0.0456(5) 1 . Uani d
C8 C 0.6767(2) 0.7870(2) -0.0885(2) 0.0549(6) 1 . Uani d
C9 C 0.5653(3) 0.7610(2) -0.2093(2) 0.0694(8) 1 . Uani d
C10 C 0.4326(3) 0.7251(2) -0.2083(2) 0.0715(8) 1 . Uani d
C11 C 0.4056(2) 0.7147(2) -0.0892(2) 0.0624(7) 1 . Uani d
C12 C 0.5140(2) 0.7414(1) 0.0302(2) 0.0513(6) 1 . Uani d
C13 C 0.8305(2) 0.5336(1) 0.2338(2) 0.0453(5) 1 . Uani d
C14 C 0.8157(3) 0.5387(2) 0.0983(2) 0.0623(7) 1 . Uani d
C15 C 0.8473(3) 0.4647(2) 0.0327(2) 0.0723(8) 1 . Uani d
C16 C 0.8945(3) 0.3823(2) 0.0988(2) 0.0697(7) 1 . Uani d
C17 C 0.9053(3) 0.3753(2) 0.2301(2) 0.0773(8) 1 . Uani d
C18 C 0.8736(3) 0.4503(2) 0.2968(2) 0.0642(7) 1 . Uani d
C19 C 0.8708(2) 0.6141(1) 0.4903(2) 0.0414(5) 1 . Uani d
C20 C 0.7868(2) 0.6332(2) 0.5730(2) 0.0535(6) 1 . Uani d
C21 C 0.8509(2) 0.6230(2) 0.7117(2) 0.0673(7) 1 . Uani d
C22 C 0.9982(3) 0.5947(2) 0.7692(2) 0.0649(7) 1 . Uani d
C23 C 1.0815(2) 0.5752(2) 0.6895(2) 0.0565(6) 1 . Uani d
C24 C 1.0194(2) 0.5852(1) 0.5511(2) 0.0488(6) 1 . Uani d
C25 C 1.1103(2) 0.7883(2) 0.4247(2) 0.0527(6) 1 . Uani d
C26 C 1.2672(2) 0.7991(2) 0.4177(2) 0.0721(7) 1 . Uani d
C27 C 1.2368(2) 0.7919(2) 0.2676(2) 0.0645(7) 1 . Uani d
C28 C 1.1188(2) 0.7142(1) 0.2238(2) 0.0432(5) 1 . Uani d
C29 C 1.1909(2) 0.6210(2) 0.2272(2) 0.0542(6) 1 . Uani d
C30 C 1.3247(3) 0.5336(2) 0.1214(3) 0.098(1) 1 . Uani d
H1 H 0.8312 0.8230 0.4691 0.072 1 . Uiso c
H2 H 0.6881 0.8925 0.5796 0.145 1 . Uiso c
H3 H 0.5075 1.0070 0.4785 0.097 1 . Uiso c
H4 H 0.4191 1.0278 0.2407 0.105 1 . Uiso c
H5 H 0.5307 0.9309 0.1078 0.104 1 . Uiso c
H6 H 0.7710 0.8144 -0.0899 0.065 1 . Uiso c
H7 H 0.5962 0.7720 -0.2889 0.093 1 . Uiso c
H8 H 0.3627 0.7076 -0.2772 0.076 1 . Uiso c
H9 H 0.2976 0.6941 -0.0983 0.099 1 . Uiso c
H10 H 0.4987 0.7349 0.1165 0.065 1 . Uiso c
H11 H 0.7796 0.5922 0.0507 0.074 1 . Uiso c
H12 H 0.8505 0.4635 -0.0582 0.082 1 . Uiso c
H13 H 0.9135 0.3252 0.0546 0.085 1 . Uiso c
H14 H 0.9354 0.3193 0.2765 0.079 1 . Uiso c
H15 H 0.8943 0.4472 0.3936 0.077 1 . Uiso c
H16 H 0.6903 0.6614 0.5398 0.067 1 . Uiso c
H17 H 0.7961 0.6401 0.7717 0.083 1 . Uiso c
H18 H 1.0432 0.5949 0.8727 0.074 1 . Uiso c
H19 H 1.1822 0.5561 0.7305 0.057 1 . Uiso c
H20 H 1.0876 0.5746 0.4981 0.058 1 . Uiso c
H21 H 1.1185 0.7713 0.5203 0.074 1 . Uiso c
H22 H 1.0430 0.8559 0.3883 0.074 1 . Uiso c
H23 H 1.3106 0.8572 0.4556 0.102 1 . Uiso c
H24 H 1.3318 0.7451 0.4625 0.106 1 . Uiso c
H25 H 1.3235 0.7790 0.2429 0.072 1 . Uiso c
H26 H 1.1852 0.8531 0.2218 0.094 1 . Uiso c
H27 H 1.0441 0.7294 0.1330 0.056 1 . Uiso c
H28 H 1.1071 0.5713 0.2151 0.080 1 . Uiso c
H29 H 1.2697 0.6164 0.3181 0.080 1 . Uiso c
H30 H 1.3446 0.5278 0.0320 0.136 1 . Uiso c
H31 H 1.2717 0.4825 0.1262 0.136 1 . Uiso c
H32 H 1.4155 0.5310 0.1950 0.143 1 . Uiso c

loop_
_atom_type_symbol
_atom_type_radius_bond
C 0.68
H 0.23
N 0.68
O 0.68
P 1.05

loop_
_geom_bond_atom_site_label_1
_geom_bond_atom_site_label_2
_geom_bond_distance
_geom_bond_site_symmetry_1
_geom_bond_site_symmetry_2
_geom_bond_publ_flag
P1 N1 1.722(2) . . yes
P1 C1 1.836(2) . . yes
P1 C7 1.827(2) . . yes
P2 N1 1.717(2) . . yes
P2 C13 1.824(2) . . yes
P2 C19 1.830(2) . . yes
N1 N2 1.439(2) . . yes
O1 C29 1.411(2) . . no
O1 C30 1.397(3) . . no
N2 C25 1.475(2) . . no
N2 C28 1.482(2) . . no
C1 C2 1.383(3) . . no
C1 C6 1.389(3) . . no
C2 C3 1.386(3) . . no
C3 C4 1.379(3) . . no
C4 C5 1.363(3) . . no
C5 C6 1.387(3) . . no
C7 C8 1.395(3) . . no
C7 C12 1.383(3) . . no
C8 C9 1.395(3) . . no
C9 C10 1.356(3) . . no
C10 C11 1.377(3) . . no
C11 C12 1.376(3) . . no
C13 C14 1.393(3) . . no
C13 C18 1.375(3) . . no
C14 C15 1.368(3) . . no
C15 C16 1.379(3) . . no
C16 C17 1.361(3) . . no
C17 C18 1.385(3) . . no
C19 C20 1.394(3) . . no
C19 C24 1.386(2) . . no
C20 C21 1.388(3) . . no
C21 C22 1.370(3) . . no
C22 C23 1.364(3) . . no
C23 C24 1.383(3) . . no
C25 C26 1.511(3) . . no
C26 C27 1.516(3) . . no
C27 C28 1.538(3) . . no
C28 C29 1.510(3) . . no
C2 H1 1.02 . . no
C3 H2 0.93 . . no
C4 H3 0.95 . . no
C5 H4 1.06 . . no
C6 H5 1.08 . . no
C8 H6 0.98 . . no
C9 H7 1.00 . . no
C10 H8 0.83 . . no
C11 H9 1.03 . . no
C12 H10 0.98 . . no
C14 H11 0.92 . . no
C15 H12 0.97 . . no
C16 H13 1.00 . . no
C17 H14 0.94 . . no
C18 H15 0.98 . . no
C20 H16 0.95 . . no
C21 H17 0.98 . . no
C22 H18 1.03 . . no
C23 H19 0.94 . . no
C24 H20 1.00 . . no
C25 H21 1.02 . . no
C25 H22 1.16 . . no
C26 H23 0.96 . . no
C26 H24 1.01 . . no
C27 H25 0.96 . . no
C27 H26 1.05 . . no
C28 H27 1.00 . . no
C29 H28 1.04 . . no
C29 H29 0.99 . . no
C30 H30 1.03 . . no
C30 H31 0.90 . . no
C30 H32 0.94 . . no

loop_
_cod_related_entry_id
_cod_related_entry_database
_cod_related_entry_code
1 ChemSpider 21183512
